data_7231715
loop_
_publ_author_name
'Manna, Utsab'
'Das, Gopal'

_publ_section_title
;
 Halo-phenyl based linear dipodal receptors for entrapment of
 anions/anionic associations within neutral non-cooperative
 self-assemblies
;
_journal_issue 1
_journal_name_full CrystEngComm
_journal_page_first 65
_journal_paper_doi 10.1039/C8CE01558A
_journal_volume 21
_journal_year 2019
_chemical_formula_moiety '2(C20 H16 Cl2 N4 O2), 2(C16 H36 N), O4 S'
_chemical_formula_sum 'C72 H104 Cl4 N10 O8 S'
_chemical_formula_weight 1411.51
_space_group_crystal_system monoclinic
_space_group_IT_number 14
_space_group_name_Hall '-P 2ybc'
_space_group_name_H-M_alt 'P 1 21/c 1'
_symmetry_space_group_name_Hall '-P 2ybc'
_symmetry_space_group_name_H-M 'P 1 21/c 1'
_atom_sites_solution_hydrogens geom
_audit_creation_method SHELXL-2014/7
_audit_update_record
;
2018-08-05 deposited with the CCDC.
2018-10-29 downloaded from the CCDC.
;
_cell_angle_alpha 90
_cell_angle_beta 111.113(6)
_cell_angle_gamma 90
_cell_formula_units_Z 2
_cell_length_a 18.1061(11)
_cell_length_b 13.5141(7)
_cell_length_c 17.5192(9)
_cell_measurement_reflns_used 3593
_cell_measurement_temperature 298(2)
_cell_measurement_theta_max 21.6610
_cell_measurement_theta_min 3.6140
_cell_volume 3999.0(4)
_computing_cell_refinement 'CrysAlisPro 1.171.38.46 (Rigaku OD, 2015)'
_computing_data_collection 'CrysAlisPro 1.171.38.46 (Rigaku OD, 2015)'
_computing_data_reduction 'CrysAlisPro 1.171.38.46 (Rigaku OD, 2015)'
_computing_molecular_graphics 'SHELXT 2014/5 (Sheldrick, 2014)'
_computing_publication_material 'SHELXT 2014/5 (Sheldrick, 2014)'
_computing_structure_refinement 'SHELXL-2014/7 (Sheldrick, 2014)'
_computing_structure_solution 'SHELXT 2014/5 (Sheldrick, 2014)'
_diffrn_ambient_temperature 298(2)
_diffrn_measured_fraction_theta_full 0.998
_diffrn_measured_fraction_theta_max 0.998
_diffrn_measurement_device_type 'SuperNova, Single source at offset, Eos'
_diffrn_measurement_method '\w scans'
_diffrn_radiation_type MoK\a
_diffrn_radiation_wavelength 0.71073
_diffrn_reflns_av_R_equivalents 0.0308
_diffrn_reflns_av_unetI/netI 0.0487
_diffrn_reflns_Laue_measured_fraction_full 0.998
_diffrn_reflns_Laue_measured_fraction_max 0.998
_diffrn_reflns_limit_h_max 20
_diffrn_reflns_limit_h_min -21
_diffrn_reflns_limit_k_max 16
_diffrn_reflns_limit_k_min -15
_diffrn_reflns_limit_l_max 20
_diffrn_reflns_limit_l_min -20
_diffrn_reflns_number 17306
_diffrn_reflns_point_group_measured_fraction_full 0.998
_diffrn_reflns_point_group_measured_fraction_max 0.998
_diffrn_reflns_theta_full 25.000
_diffrn_reflns_theta_max 25.000
_diffrn_reflns_theta_min 2.913
_diffrn_source 'micro-focus sealed X-ray tube'
_exptl_absorpt_coefficient_mu 0.230
_exptl_absorpt_correction_type multi-scan
_exptl_absorpt_process_details SADABS
_exptl_crystal_colour colourless
_exptl_crystal_density_diffrn 1.172
_exptl_crystal_description needle
_exptl_crystal_F_000 1508.0
_exptl_crystal_size_max 0.32
_exptl_crystal_size_mid 0.29
_exptl_crystal_size_min 0.24
_exptl_transmission_factor_max 0.946
_exptl_transmission_factor_min 0.929
_refine_diff_density_max 0.692
_refine_diff_density_min -0.445
_refine_diff_density_rms 0.040
_refine_ls_extinction_coef 0.0013(3)
_refine_ls_extinction_expression Fc^*^=kFc[1+0.001xFc^2^\l^3^/sin(2\q)]^-1/4^
_refine_ls_extinction_method 'SHELXL-2014/7 (Sheldrick 2014'
_refine_ls_goodness_of_fit_ref 1.082
_refine_ls_hydrogen_treatment constr
_refine_ls_matrix_type full
_refine_ls_number_parameters 453
_refine_ls_number_reflns 7031
_refine_ls_number_restraints 1
_refine_ls_restrained_S_all 1.083
_refine_ls_R_factor_all 0.1186
_refine_ls_R_factor_gt 0.0683
_refine_ls_shift/su_max 0.000
_refine_ls_shift/su_mean 0.000
_refine_ls_structure_factor_coef Fsqd
_refine_ls_weighting_details 'w=1/[\s^2^(Fo^2^)+(0.0400P)^2^+2.5000P] where P=(Fo^2^+2Fc^2^)/3'
_refine_ls_weighting_scheme calc
_refine_ls_wR_factor_gt 0.1422
_refine_ls_wR_factor_ref 0.1716
_reflns_Friedel_coverage 0.000
_reflns_number_gt 4069
_reflns_number_total 7031
_reflns_threshold_expression 'I > 2\s(I)'
_cod_data_source_file c8ce01558a2.cif
_cod_data_source_block ppda-p-Cl-TBASO4-1d
_cod_depositor_comments 'Adding full bibliography for 7231714--7231722.cif.'
_cod_database_code 7231715
_shelx_shelxl_version_number 2014/7
_shelx_space_group_comment
;
The symmetry employed for this shelxl refinement is uniquely defined
by the following loop, which should always be used as a source of
symmetry information in preference to the above space-group names.
They are only intended as comments.
;

loop_
_space_group_symop_operation_xyz
'x, y, z'
'-x, y+1/2, -z+1/2'
'-x, -y, -z'
'x, -y-1/2, z-1/2'

loop_
_atom_site_label
_atom_site_type_symbol
_atom_site_fract_x
_atom_site_fract_y
_atom_site_fract_z
_atom_site_U_iso_or_equiv
_atom_site_adp_type
_atom_site_occupancy
_atom_site_site_symmetry_order
_atom_site_calc_flag
_atom_site_refinement_flags_posn
_atom_site_refinement_flags_adp
_atom_site_refinement_flags_occupancy
S1 S 0.5000 0.5000 1.0000 0.0657(4) Uani 1 2 d S . P
Cl1 Cl 0.01378(7) 0.56850(12) -0.29057(7) 0.1333(6) Uani 1 1 d . . .
Cl2 Cl 0.92845(10) 0.79161(15) 0.87487(10) 0.1865(8) Uani 1 1 d . . .
O2 O 0.67742(15) 0.66772(19) 0.49089(15) 0.0867(8) Uani 1 1 d . . .
O1 O 0.27670(15) 0.6977(2) 0.09088(15) 0.0904(8) Uani 1 1 d . . .
N2 N 0.40106(17) 0.6348(2) 0.11954(15) 0.0669(8) Uani 1 1 d . . .
H2N H 0.4275 0.5966 0.0995 0.080 Uiso 1 1 calc R U .
N1 N 0.30984(17) 0.6162(2) -0.00670(16) 0.0722(8) Uani 1 1 d . . .
H1N H 0.3502 0.5944 -0.0164 0.087 Uiso 1 1 calc R U .
N4 N 0.65708(17) 0.7991(2) 0.56323(16) 0.0706(8) Uani 1 1 d . . .
H4N H 0.6236 0.8452 0.5613 0.085 Uiso 1 1 calc R U .
N3 N 0.57438(16) 0.7747(2) 0.43399(15) 0.0684(8) Uani 1 1 d . . .
H3N H 0.5556 0.8293 0.4445 0.082 Uiso 1 1 calc R U .
N5 N 0.24770(17) 0.5651(2) 0.33717(17) 0.0682(8) Uani 1 1 d . . .
C11 C 0.5324(2) 0.7347(2) 0.35644(18) 0.0570(8) Uani 1 1 d . . .
C13 C 0.4165(2) 0.7491(2) 0.23382(19) 0.0628(9) Uani 1 1 d . . .
H13 H 0.3691 0.7809 0.2047 0.075 Uiso 1 1 calc R U .
C8 C 0.4418(2) 0.6701(2) 0.19940(18) 0.0579(8) Uani 1 1 d . . .
C12 C 0.4618(2) 0.7802(3) 0.31142(19) 0.0650(9) Uani 1 1 d . . .
H12 H 0.4444 0.8334 0.3342 0.078 Uiso 1 1 calc R U .
C9 C 0.5119(2) 0.6236(3) 0.2447(2) 0.0654(9) Uani 1 1 d . . .
H9 H 0.5289 0.5699 0.2222 0.078 Uiso 1 1 calc R U .
C6 C 0.2372(2) 0.6087(2) -0.07145(19) 0.0623(9) Uani 1 1 d . . .
C15 C 0.7229(2) 0.7922(2) 0.6358(2) 0.0652(9) Uani 1 1 d . . .
C7 C 0.3254(2) 0.6536(3) 0.0704(2) 0.0661(9) Uani 1 1 d . . .
C10 C 0.5571(2) 0.6550(3) 0.32226(19) 0.0644(9) Uani 1 1 d . . .
H10 H 0.6041 0.6227 0.3516 0.077 Uiso 1 1 calc R U .
C14 C 0.6397(2) 0.7411(3) 0.4949(2) 0.0631(9) Uani 1 1 d . . .
C21 C 0.2757(2) 0.4782(3) 0.2986(2) 0.0743(10) Uani 1 1 d . . .
H21A H 0.3068 0.4342 0.3421 0.089 Uiso 1 1 calc R U .
H21B H 0.2295 0.4416 0.2644 0.089 Uiso 1 1 calc R U .
C16 C 0.7136(2) 0.8230(3) 0.7071(2) 0.0811(11) Uani 1 1 d . . .
H16 H 0.6643 0.8443 0.7056 0.097 Uiso 1 1 calc R U .
C1 C 0.2397(2) 0.5736(3) -0.1448(2) 0.0797(11) Uani 1 1 d . . .
H1 H 0.2881 0.5582 -0.1490 0.096 Uiso 1 1 calc R U .
C29 C 0.2027(2) 0.5198(3) 0.3863(2) 0.0731(10) Uani 1 1 d . . .
H29A H 0.1596 0.4808 0.3495 0.088 Uiso 1 1 calc R U .
H29B H 0.2379 0.4746 0.4259 0.088 Uiso 1 1 calc R U .
C33 C 0.3170(2) 0.6266(3) 0.3910(2) 0.0807(11) Uani 1 1 d . . .
H33A H 0.3485 0.6456 0.3588 0.097 Uiso 1 1 calc R U .
H33B H 0.2963 0.6868 0.4057 0.097 Uiso 1 1 calc R U .
C5 C 0.1655(2) 0.6319(3) -0.0670(2) 0.0837(12) Uani 1 1 d . . .
H5 H 0.1629 0.6560 -0.0183 0.100 Uiso 1 1 calc R U .
C20 C 0.7962(2) 0.7612(3) 0.6386(3) 0.0856(12) Uani 1 1 d . . .
H20 H 0.8032 0.7404 0.5910 0.103 Uiso 1 1 calc R U .
C3 C 0.1002(2) 0.5845(3) -0.2055(2) 0.0850(12) Uani 1 1 d . . .
C34 C 0.3714(2) 0.5780(3) 0.4689(2) 0.0858(12) Uani 1 1 d . . .
H34A H 0.3426 0.5669 0.5054 0.103 Uiso 1 1 calc R U .
H34B H 0.3885 0.5142 0.4559 0.103 Uiso 1 1 calc R U .
C2 C 0.1708(3) 0.5613(3) -0.2117(2) 0.0886(12) Uani 1 1 d . . .
H2 H 0.1727 0.5372 -0.2607 0.106 Uiso 1 1 calc R U .
C25 C 0.1962(2) 0.6346(3) 0.2718(2) 0.0831(11) Uani 1 1 d . . .
H25A H 0.1782 0.6872 0.2985 0.100 Uiso 1 1 calc R U .
H25B H 0.2290 0.6647 0.2448 0.100 Uiso 1 1 calc R U .
C17 C 0.7770(3) 0.8222(3) 0.7806(2) 0.1006(14) Uani 1 1 d . . .
H17 H 0.7704 0.8427 0.8284 0.121 Uiso 1 1 calc R U .
C4 C 0.0970(2) 0.6199(3) -0.1341(3) 0.0966(14) Uani 1 1 d . . .
H4 H 0.0484 0.6361 -0.1306 0.116 Uiso 1 1 calc R U .
C30 C 0.1691(2) 0.5906(3) 0.4313(2) 0.0945(13) Uani 1 1 d . . .
H30A H 0.1253 0.6272 0.3929 0.113 Uiso 1 1 calc R U .
H30B H 0.2093 0.6374 0.4624 0.113 Uiso 1 1 calc R U .
C22 C 0.3244(2) 0.5053(3) 0.2476(2) 0.0877(12) Uani 1 1 d . . .
H22A H 0.3765 0.5271 0.2831 0.105 Uiso 1 1 calc R U .
H22B H 0.2992 0.5595 0.2113 0.105 Uiso 1 1 calc R U .
C18 C 0.8486(3) 0.7915(4) 0.7825(3) 0.1062(15) Uani 1 1 d . . .
C19 C 0.8597(3) 0.7610(3) 0.7124(3) 0.1063(15) Uani 1 1 d . . .
H19 H 0.9095 0.7403 0.7146 0.128 Uiso 1 1 calc R U .
C26 C 0.1249(3) 0.5899(3) 0.2070(2) 0.1028(14) Uani 1 1 d . . .
H26A H 0.1419 0.5398 0.1773 0.123 Uiso 1 1 calc R U .
H26B H 0.0919 0.5581 0.2328 0.123 Uiso 1 1 calc R U .
O5 O 0.5253(3) 0.5831(4) 1.0564(3) 0.0810(15) Uani 0.5 1 d . . P
O3 O 0.5332(3) 0.5254(3) 0.9310(2) 0.0721(14) Uani 0.5 1 d . . P
C35 C 0.4420(3) 0.6409(4) 0.5108(3) 0.1122(15) Uani 1 1 d . . .
H35A H 0.4736 0.6443 0.4765 0.135 Uiso 1 1 calc R U .
H35B H 0.4240 0.7075 0.5154 0.135 Uiso 1 1 calc R U .
C23 C 0.3328(3) 0.4168(3) 0.1970(3) 0.1098(16) Uani 1 1 d . . .
H23A H 0.3777 0.4280 0.1803 0.132 Uiso 1 1 calc R U .
H23B H 0.3441 0.3582 0.2313 0.132 Uiso 1 1 calc R U .
C36 C 0.4935(3) 0.6078(4) 0.5931(3) 0.1209(17) Uani 1 1 d . . .
H36A H 0.4660 0.6152 0.6305 0.181 Uiso 1 1 calc R U .
H36B H 0.5408 0.6472 0.6115 0.181 Uiso 1 1 calc R U .
H36C H 0.5073 0.5395 0.5909 0.181 Uiso 1 1 calc R U .
O4 O 0.4522(3) 0.5901(4) 0.9632(3) 0.0845(15) Uani 0.5 1 d . . P
C31 C 0.1401(3) 0.5287(4) 0.4894(3) 0.136(2) Uani 1 1 d D . .
H31A H 0.0975 0.4855 0.4572 0.163 Uiso 1 1 calc R U .
H31B H 0.1832 0.4876 0.5238 0.163 Uiso 1 1 calc R U .
C27 C 0.0779(4) 0.6669(4) 0.1488(3) 0.143(2) Uani 1 1 d . . .
H27A H 0.0614 0.7166 0.1793 0.172 Uiso 1 1 calc R U .
H27B H 0.1119 0.6992 0.1244 0.172 Uiso 1 1 calc R U .
C24 C 0.2605(4) 0.3974(4) 0.1218(3) 0.139(2) Uani 1 1 d . . .
H24A H 0.2157 0.3859 0.1377 0.208 Uiso 1 1 calc R U .
H24B H 0.2693 0.3403 0.0937 0.208 Uiso 1 1 calc R U .
H24C H 0.2503 0.4538 0.0862 0.208 Uiso 1 1 calc R U .
C28 C 0.0074(4) 0.6290(6) 0.0829(4) 0.195(3) Uani 1 1 d . . .
H28A H 0.0228 0.5781 0.0535 0.292 Uiso 1 1 calc R U .
H28B H -0.0176 0.6820 0.0462 0.292 Uiso 1 1 calc R U .
H28C H -0.0290 0.6023 0.1061 0.292 Uiso 1 1 calc R U .
C32 C 0.1107(5) 0.5953(5) 0.5436(4) 0.258(5) Uani 1 1 d D . .
H32A H 0.1551 0.6263 0.5845 0.387 Uiso 1 1 calc R U .
H32B H 0.0824 0.5559 0.5697 0.387 Uiso 1 1 calc R U .
H32C H 0.0760 0.6451 0.5105 0.387 Uiso 1 1 calc R U .
O6 O 0.4215(3) 0.4839(4) 0.9675(4) 0.103(2) Uani 0.5 1 d . . P

loop_
_atom_site_aniso_label
_atom_site_aniso_U_11
_atom_site_aniso_U_22
_atom_site_aniso_U_33
_atom_site_aniso_U_23
_atom_site_aniso_U_13
_atom_site_aniso_U_12
S1 0.0783(10) 0.0565(8) 0.0584(7) -0.0036(6) 0.0199(6) -0.0027(7)
Cl1 0.0791(8) 0.1916(15) 0.1035(9) -0.0246(9) 0.0019(6) -0.0222(9)
Cl2 0.1331(13) 0.2073(18) 0.1341(12) -0.0139(11) -0.0546(10) 0.0281(13)
O2 0.0840(19) 0.0661(17) 0.0928(18) -0.0131(14) 0.0112(14) 0.0205(15)
O1 0.0722(17) 0.116(2) 0.0799(17) -0.0284(15) 0.0236(14) 0.0133(16)
N2 0.0691(19) 0.076(2) 0.0559(16) -0.0112(14) 0.0223(14) 0.0084(16)
N1 0.0619(18) 0.093(2) 0.0606(17) -0.0133(16) 0.0207(14) 0.0031(17)
N4 0.0689(19) 0.0684(19) 0.0625(17) -0.0080(15) 0.0091(14) 0.0156(16)
N3 0.0743(19) 0.0623(18) 0.0587(16) -0.0072(14) 0.0118(15) 0.0127(16)
N5 0.075(2) 0.0619(18) 0.0759(18) 0.0077(15) 0.0366(16) 0.0025(17)
C11 0.064(2) 0.054(2) 0.0555(18) -0.0009(15) 0.0233(16) -0.0014(18)
C13 0.063(2) 0.064(2) 0.0580(19) -0.0026(16) 0.0188(16) 0.0094(18)
C8 0.063(2) 0.060(2) 0.0552(18) -0.0044(16) 0.0263(16) -0.0043(18)
C12 0.075(2) 0.059(2) 0.061(2) -0.0053(17) 0.0233(18) 0.0097(19)
C9 0.068(2) 0.065(2) 0.066(2) -0.0108(17) 0.0284(18) 0.005(2)
C6 0.065(2) 0.061(2) 0.061(2) -0.0031(16) 0.0216(17) -0.0005(19)
C15 0.063(2) 0.053(2) 0.067(2) 0.0048(17) 0.0091(17) 0.0016(18)
C7 0.070(2) 0.068(2) 0.062(2) -0.0072(18) 0.0258(19) -0.001(2)
C10 0.057(2) 0.069(2) 0.066(2) -0.0056(18) 0.0211(17) 0.0052(19)
C14 0.063(2) 0.056(2) 0.065(2) 0.0022(18) 0.0177(18) -0.0006(19)
C21 0.083(3) 0.060(2) 0.089(2) 0.0024(19) 0.042(2) 0.002(2)
C16 0.078(3) 0.084(3) 0.066(2) 0.000(2) 0.007(2) 0.009(2)
C1 0.069(2) 0.098(3) 0.068(2) -0.014(2) 0.0198(19) 0.010(2)
C29 0.070(2) 0.082(3) 0.075(2) 0.0120(19) 0.0358(19) 0.000(2)
C33 0.087(3) 0.066(2) 0.098(3) -0.004(2) 0.044(2) -0.005(2)
C5 0.067(2) 0.110(3) 0.073(2) -0.017(2) 0.024(2) -0.001(2)
C20 0.067(3) 0.082(3) 0.098(3) -0.002(2) 0.018(2) 0.005(2)
C3 0.064(3) 0.101(3) 0.079(3) -0.009(2) 0.012(2) -0.009(2)
C34 0.073(3) 0.083(3) 0.101(3) -0.001(2) 0.031(2) 0.000(2)
C2 0.085(3) 0.106(3) 0.067(2) -0.019(2) 0.017(2) 0.005(3)
C25 0.102(3) 0.070(3) 0.085(3) 0.015(2) 0.042(2) 0.018(2)
C17 0.106(4) 0.099(3) 0.074(3) -0.006(2) 0.003(2) 0.008(3)
C4 0.059(2) 0.129(4) 0.098(3) -0.017(3) 0.024(2) 0.000(3)
C30 0.085(3) 0.117(4) 0.091(3) -0.001(3) 0.043(2) 0.009(3)
C22 0.099(3) 0.078(3) 0.108(3) 0.003(2) 0.064(3) 0.004(2)
C18 0.083(3) 0.101(4) 0.099(3) 0.001(3) -0.011(3) 0.009(3)
C19 0.064(3) 0.101(4) 0.129(4) -0.003(3) 0.006(3) 0.012(3)
C26 0.110(4) 0.106(4) 0.084(3) 0.018(3) 0.025(3) 0.017(3)
O5 0.077(3) 0.103(4) 0.078(3) -0.046(3) 0.045(3) -0.037(3)
O3 0.123(4) 0.049(3) 0.056(3) 0.003(2) 0.046(3) 0.006(3)
C35 0.099(4) 0.096(4) 0.132(4) -0.008(3) 0.030(3) -0.013(3)
C23 0.134(4) 0.091(3) 0.137(4) -0.010(3) 0.088(4) 0.004(3)
C36 0.098(4) 0.131(4) 0.121(4) -0.029(3) 0.024(3) 0.011(3)
O4 0.083(4) 0.089(4) 0.096(4) 0.041(3) 0.050(3) 0.023(3)
C31 0.129(4) 0.202(6) 0.108(4) -0.020(4) 0.081(3) -0.024(4)
C27 0.150(5) 0.147(5) 0.106(4) 0.032(4) 0.014(4) 0.041(4)
C24 0.189(6) 0.119(4) 0.131(4) -0.028(4) 0.087(5) -0.014(4)
C28 0.183(7) 0.231(8) 0.119(5) 0.037(5) -0.008(5) 0.032(6)
C32 0.312(12) 0.337(13) 0.155(6) -0.027(7) 0.120(7) -0.070(10)
O6 0.047(3) 0.084(4) 0.161(5) -0.046(4) 0.020(3) -0.009(3)

loop_
_atom_type_symbol
_atom_type_description
_atom_type_scat_dispersion_real
_atom_type_scat_dispersion_imag
_atom_type_scat_source
C C 0.0033 0.0016 'International Tables Vol C Tables 4.2.6.8 and 6.1.1.4'
H H 0.0000 0.0000 'International Tables Vol C Tables 4.2.6.8 and 6.1.1.4'
N N 0.0061 0.0033 'International Tables Vol C Tables 4.2.6.8 and 6.1.1.4'
S S 0.1246 0.1234 'International Tables Vol C Tables 4.2.6.8 and 6.1.1.4'
Cl Cl 0.1484 0.1585 'International Tables Vol C Tables 4.2.6.8 and 6.1.1.4'
O O 0.0106 0.0060 'International Tables Vol C Tables 4.2.6.8 and 6.1.1.4'

loop_
_geom_angle_atom_site_label_1
_geom_angle_atom_site_label_2
_geom_angle_atom_site_label_3
_geom_angle
_geom_angle_site_symmetry_1
_geom_angle_site_symmetry_3
O6 S1 O6 180.0(5) 3_667 .
O6 S1 O5 116.0(3) 3_667 3_667
O6 S1 O5 64.0(3) . 3_667
O6 S1 O5 64.0(3) 3_667 .
O6 S1 O5 116.0(3) . .
O5 S1 O5 180.0 3_667 .
O6 S1 O4 114.1(3) 3_667 .
O6 S1 O4 65.9(3) . .
O5 S1 O4 110.0(3) 3_667 .
O5 S1 O4 70.0(3) . .
O6 S1 O4 65.9(3) 3_667 3_667
O6 S1 O4 114.1(3) . 3_667
O5 S1 O4 70.0(3) 3_667 3_667
O5 S1 O4 110.0(3) . 3_667
O4 S1 O4 180.0 . 3_667
O6 S1 O3 110.4(3) 3_667 3_667
O6 S1 O3 69.6(3) . 3_667
O5 S1 O3 103.9(2) 3_667 3_667
O5 S1 O3 76.1(2) . 3_667
O4 S1 O3 100.8(2) . 3_667
O4 S1 O3 79.2(2) 3_667 3_667
O6 S1 O3 69.6(3) 3_667 .
O6 S1 O3 110.4(3) . .
O5 S1 O3 76.1(2) 3_667 .
O5 S1 O3 103.9(2) . .
O4 S1 O3 79.2(2) . .
O4 S1 O3 100.8(2) 3_667 .
O3 S1 O3 180.0 3_667 .
C7 N2 C8 128.1(3) . .
C7 N2 H2N 116.0 . .
C8 N2 H2N 116.0 . .
C7 N1 C6 128.7(3) . .
C7 N1 H1N 115.7 . .
C6 N1 H1N 115.7 . .
C14 N4 C15 127.5(3) . .
C14 N4 H4N 116.2 . .
C15 N4 H4N 116.2 . .
C14 N3 C11 130.5(3) . .
C14 N3 H3N 114.8 . .
C11 N3 H3N 114.8 . .
C29 N5 C25 111.8(3) . .
C29 N5 C33 111.3(3) . .
C25 N5 C33 106.0(3) . .
C29 N5 C21 105.8(3) . .
C25 N5 C21 110.7(3) . .
C33 N5 C21 111.3(3) . .
C12 C11 C10 118.5(3) . .
C12 C11 N3 116.6(3) . .
C10 C11 N3 124.9(3) . .
C12 C13 C8 119.6(3) . .
C12 C13 H13 120.2 . .
C8 C13 H13 120.2 . .
C9 C8 C13 118.7(3) . .
C9 C8 N2 117.4(3) . .
C13 C8 N2 123.8(3) . .
C13 C12 C11 121.8(3) . .
C13 C12 H12 119.1 . .
C11 C12 H12 119.1 . .
C10 C9 C8 121.5(3) . .
C10 C9 H9 119.2 . .
C8 C9 H9 119.2 . .
C5 C6 C1 118.7(3) . .
C5 C6 N1 125.0(3) . .
C1 C6 N1 116.3(3) . .
C20 C15 C16 119.3(3) . .
C20 C15 N4 123.3(3) . .
C16 C15 N4 117.4(3) . .
O1 C7 N2 125.2(3) . .
O1 C7 N1 123.8(3) . .
N2 C7 N1 111.0(3) . .
C9 C10 C11 119.9(3) . .
C9 C10 H10 120.1 . .
C11 C10 H10 120.1 . .
O2 C14 N3 125.0(3) . .
O2 C14 N4 123.9(3) . .
N3 C14 N4 111.0(3) . .
C22 C21 N5 115.6(3) . .
C22 C21 H21A 108.4 . .
N5 C21 H21A 108.4 . .
C22 C21 H21B 108.4 . .
N5 C21 H21B 108.4 . .
H21A C21 H21B 107.4 . .
C15 C16 C17 120.5(4) . .
C15 C16 H16 119.7 . .
C17 C16 H16 119.7 . .
C2 C1 C6 120.5(4) . .
C2 C1 H1 119.7 . .
C6 C1 H1 119.7 . .
C30 C29 N5 116.4(3) . .
C30 C29 H29A 108.2 . .
N5 C29 H29A 108.2 . .
C30 C29 H29B 108.2 . .
N5 C29 H29B 108.2 . .
H29A C29 H29B 107.3 . .
C34 C33 N5 116.5(3) . .
C34 C33 H33A 108.2 . .
N5 C33 H33A 108.2 . .
C34 C33 H33B 108.2 . .
N5 C33 H33B 108.2 . .
H33A C33 H33B 107.3 . .
C6 C5 C4 120.5(4) . .
C6 C5 H5 119.8 . .
C4 C5 H5 119.8 . .
C15 C20 C19 120.0(4) . .
C15 C20 H20 120.0 . .
C19 C20 H20 120.0 . .
C2 C3 C4 120.5(4) . .
C2 C3 Cl1 119.0(3) . .
C4 C3 Cl1 120.5(3) . .
C35 C34 C33 111.1(4) . .
C35 C34 H34A 109.4 . .
C33 C34 H34A 109.4 . .
C35 C34 H34B 109.4 . .
C33 C34 H34B 109.4 . .
H34A C34 H34B 108.0 . .
C3 C2 C1 119.6(4) . .
C3 C2 H2 120.2 . .
C1 C2 H2 120.2 . .
C26 C25 N5 116.6(3) . .
C26 C25 H25A 108.1 . .
N5 C25 H25A 108.1 . .
C26 C25 H25B 108.1 . .
N5 C25 H25B 108.1 . .
H25A C25 H25B 107.3 . .
C18 C17 C16 119.6(4) . .
C18 C17 H17 120.2 . .
C16 C17 H17 120.2 . .
C3 C4 C5 120.2(4) . .
C3 C4 H4 119.9 . .
C5 C4 H4 119.9 . .
C29 C30 C31 107.4(4) . .
C29 C30 H30A 110.2 . .
C31 C30 H30A 110.2 . .
C29 C30 H30B 110.2 . .
C31 C30 H30B 110.2 . .
H30A C30 H30B 108.5 . .
C21 C22 C23 110.8(3) . .
C21 C22 H22A 109.5 . .
C23 C22 H22A 109.5 . .
C21 C22 H22B 109.5 . .
C23 C22 H22B 109.5 . .
H22A C22 H22B 108.1 . .
C17 C18 C19 121.2(4) . .
C17 C18 Cl2 119.4(4) . .
C19 C18 Cl2 119.3(4) . .
C18 C19 C20 119.4(4) . .
C18 C19 H19 120.3 . .
C20 C19 H19 120.3 . .
C27 C26 C25 111.0(4) . .
C27 C26 H26A 109.4 . .
C25 C26 H26A 109.4 . .
C27 C26 H26B 109.4 . .
C25 C26 H26B 109.4 . .
H26A C26 H26B 108.0 . .
S1 O5 O6 54.4(2) . 3_667
S1 O5 O4 56.2(2) . .
O6 O5 O4 97.0(4) 3_667 .
S1 O3 O6 48.9(2) . 3_667
C36 C35 C34 115.9(4) . .
C36 C35 H35A 108.3 . .
C34 C35 H35A 108.3 . .
C36 C35 H35B 108.3 . .
C34 C35 H35B 108.3 . .
H35A C35 H35B 107.4 . .
C24 C23 C22 113.9(4) . .
C24 C23 H23A 108.8 . .
C22 C23 H23A 108.8 . .
C24 C23 H23B 108.8 . .
C22 C23 H23B 108.8 . .
H23A C23 H23B 107.7 . .
C35 C36 H36A 109.5 . .
C35 C36 H36B 109.5 . .
H36A C36 H36B 109.5 . .
C35 C36 H36C 109.5 . .
H36A C36 H36C 109.5 . .
H36B C36 H36C 109.5 . .
S1 O4 O6 52.3(3) . .
S1 O4 O5 53.9(2) . .
O6 O4 O5 94.1(4) . .
C32 C31 C30 111.5(5) . .
C32 C31 H31A 109.3 . .
C30 C31 H31A 109.3 . .
C32 C31 H31B 109.3 . .
C30 C31 H31B 109.3 . .
H31A C31 H31B 108.0 . .
C28 C27 C26 114.5(5) . .
C28 C27 H27A 108.6 . .
C26 C27 H27A 108.6 . .
C28 C27 H27B 108.6 . .
C26 C27 H27B 108.6 . .
H27A C27 H27B 107.6 . .
C23 C24 H24A 109.5 . .
C23 C24 H24B 109.5 . .
H24A C24 H24B 109.5 . .
C23 C24 H24C 109.5 . .
H24A C24 H24C 109.5 . .
H24B C24 H24C 109.5 . .
C27 C28 H28A 109.5 . .
C27 C28 H28B 109.5 . .
H28A C28 H28B 109.5 . .
C27 C28 H28C 109.5 . .
H28A C28 H28C 109.5 . .
H28B C28 H28C 109.5 . .
C31 C32 H32A 109.5 . .
C31 C32 H32B 109.5 . .
H32A C32 H32B 109.5 . .
C31 C32 H32C 109.5 . .
H32A C32 H32C 109.5 . .
H32B C32 H32C 109.5 . .
S1 O6 O5 61.6(3) . 3_667
S1 O6 O4 61.8(3) . .
O5 O6 O4 105.6(4) 3_667 .
S1 O6 O3 61.5(3) . 3_667
O5 O6 O3 97.7(4) 3_667 3_667
O4 O6 O3 94.2(4) . 3_667

loop_
_geom_bond_atom_site_label_1
_geom_bond_atom_site_label_2
_geom_bond_distance
_geom_bond_site_symmetry_2
S1 O6 1.345(5) 3_667
S1 O6 1.345(5) .
S1 O5 1.457(4) 3_667
S1 O5 1.457(4) .
S1 O4 1.499(5) .
S1 O4 1.499(5) 3_667
S1 O3 1.570(4) 3_667
S1 O3 1.570(4) .
Cl1 C3 1.742(4) .
Cl2 C18 1.740(4) .
O2 C14 1.222(4) .
O1 C7 1.221(4) .
N2 C7 1.354(4) .
N2 C8 1.409(4) .
N2 H2N 0.8600 .
N1 C7 1.373(4) .
N1 C6 1.397(4) .
N1 H1N 0.8600 .
N4 C14 1.369(4) .
N4 C15 1.398(4) .
N4 H4N 0.8600 .
N3 C14 1.354(4) .
N3 C11 1.404(4) .
N3 H3N 0.8600 .
N5 C29 1.511(4) .
N5 C25 1.515(4) .
N5 C33 1.518(4) .
N5 C21 1.529(4) .
C11 C12 1.382(4) .
C11 C10 1.382(4) .
C13 C12 1.377(4) .
C13 C8 1.383(4) .
C13 H13 0.9300 .
C8 C9 1.381(4) .
C12 H12 0.9300 .
C9 C10 1.377(4) .
C9 H9 0.9300 .
C6 C5 1.364(5) .
C6 C1 1.385(4) .
C15 C20 1.376(5) .
C15 C16 1.384(5) .
C10 H10 0.9300 .
C21 C22 1.510(5) .
C21 H21A 0.9700 .
C21 H21B 0.9700 .
C16 C17 1.383(5) .
C16 H16 0.9300 .
C1 C2 1.380(5) .
C1 H1 0.9300 .
C29 C30 1.501(5) .
C29 H29A 0.9700 .
C29 H29B 0.9700 .
C33 C34 1.515(5) .
C33 H33A 0.9700 .
C33 H33B 0.9700 .
C5 C4 1.378(5) .
C5 H5 0.9300 .
C20 C19 1.387(5) .
C20 H20 0.9300 .
C3 C2 1.357(5) .
C3 C4 1.360(5) .
C34 C35 1.491(5) .
C34 H34A 0.9700 .
C34 H34B 0.9700 .
C2 H2 0.9300 .
C25 C26 1.505(5) .
C25 H25A 0.9700 .
C25 H25B 0.9700 .
C17 C18 1.349(6) .
C17 H17 0.9300 .
C4 H4 0.9300 .
C30 C31 1.547(6) .
C30 H30A 0.9700 .
C30 H30B 0.9700 .
C22 C23 1.529(5) .
C22 H22A 0.9700 .
C22 H22B 0.9700 .
C18 C19 1.377(6) .
C19 H19 0.9300 .
C26 C27 1.491(6) .
C26 H26A 0.9700 .
C26 H26B 0.9700 .
O5 O6 1.488(7) 3_667
O5 O4 1.695(7) .
O3 O6 1.674(7) 3_667
C35 C36 1.476(6) .
C35 H35A 0.9700 .
C35 H35B 0.9700 .
C23 C24 1.509(6) .
C23 H23A 0.9700 .
C23 H23B 0.9700 .
C36 H36A 0.9600 .
C36 H36B 0.9600 .
C36 H36C 0.9600 .
O4 O6 1.552(7) .
C31 C32 1.5370(10) .
C31 H31A 0.9700 .
C31 H31B 0.9700 .
C27 C28 1.471(7) .
C27 H27A 0.9700 .
C27 H27B 0.9700 .
C24 H24A 0.9600 .
C24 H24B 0.9600 .
C24 H24C 0.9600 .
C28 H28A 0.9600 .
C28 H28B 0.9600 .
C28 H28C 0.9600 .
C32 H32A 0.9600 .
C32 H32B 0.9600 .
C32 H32C 0.9600 .
O6 O5 1.488(7) 3_667
O6 O3 1.674(7) 3_667
